data_2208797
loop_
_publ_author_name
'Liu, Xiao-Xuan'
'Wang, Cheng-Xin'
'Luo, Shu-Ming'
'Mi, Jin-Xiao'

_publ_section_title
;
 The layered monodiphosphate Li~9~Ga~3~(P~2~O~7~)~3~(PO~4~)~2~ refined
 from X-ray powder data
;
_journal_coeditor_code BR2004
_journal_issue 5
_journal_name_full 'Acta Crystallographica Section E'
_journal_page_first i112
_journal_page_last i113
_journal_paper_doi 10.1107/S1600536806012426
_journal_volume 62
_journal_year 2006
_chemical_formula_iupac 'Li9 Ga3 (P2 O7)3 (P O4)2'
_chemical_formula_structural 'Li9 Ga3 (P2 O7)3 (P O4)2'
_chemical_formula_sum 'Ga3 Li9 O29 P8'
_chemical_formula_weight 983.39
_chemical_name_systematic
;
Nonalithium trigallium(III) tris[pyrophosphate(V)] diphosphate(V)
;
_space_group_crystal_system trigonal
_space_group_IT_number 165
_space_group_name_Hall '-P 3 2"c'
_space_group_name_H-M_alt 'P -3 c 1'
_symmetry_space_group_name_Hall '-P 3 2"c'
_symmetry_space_group_name_H-M 'P -3 c 1'
_cell_angle_alpha 90.0
_cell_angle_beta 90.0
_cell_angle_gamma 120.0
_cell_formula_units_Z 2
_cell_length_a 9.72879(13)
_cell_length_b 9.72879
_cell_length_c 13.5827(3)
_cell_measurement_temperature 295(2)
_cell_volume 1113.36(3)
_computing_cell_refinement
;
GSAS (Larson & Von Dreele, 2000) and EXPGUI (Toby, 2001)
;
_computing_data_collection
;
X'pert Data collector (PANalytical, 2003)
;
_computing_molecular_graphics 'DIAMOND (Brandenburg, 2004)'
_computing_publication_material 'enCIFer (Allen <i>et al.</i>,  2004)'
_computing_structure_refinement
;
GSAS and EXPGUI
;
_diffrn_ambient_temperature 295(2)
_diffrn_measurement_device_type 'PANalytical X'pert PRO Diffractometer'
_diffrn_radiation_monochromator graphite
_diffrn_reflns_limit_h_max 8
_diffrn_reflns_limit_h_min 0
_diffrn_reflns_limit_k_max 4
_diffrn_reflns_limit_k_min 0
_diffrn_reflns_limit_l_max 13
_diffrn_reflns_limit_l_min -13
_exptl_crystal_density_diffrn 2.933
_exptl_crystal_F_000 944.0
_refine_ls_extinction_method none
_refine_ls_goodness_of_fit_all 1.24
_refine_ls_matrix_type full
_refine_ls_number_constraints 0
_refine_ls_number_parameters 65
_refine_ls_number_reflns 770
_refine_ls_number_restraints 1
_refine_ls_shift/su_max 0.02
_refine_ls_shift/su_mean 0.01
_cod_data_source_file br2004.cif
_cod_data_source_block I
_cod_database_code 2208797

loop_
_symmetry_equiv_pos_site_id
_symmetry_equiv_pos_as_xyz
1 +x,+y,+z
2 -y,x-y,+z
3 y-x,-x,+z
4 y-x,+y,+z+1/2
5 -y,-x,+z+1/2
6 +x,x-y,+z+1/2
-1 -x,-y,-z
-2 +y,y-x,-z
-3 x-y,+x,-z
-4 x-y,-y,-z+1/2
-5 +y,+x,-z+1/2
-6 -x,y-x,-z+1/2

loop_
_atom_site_label
_atom_site_fract_x
_atom_site_fract_y
_atom_site_fract_z
_atom_site_U_iso_or_equiv
_atom_site_thermal_displace_type
_atom_site_occupancy
P1 0.6667 0.3333 0.6255(5) 0.010(2) Uiso 1.0
P2 0.3192(4) 0.0886(6) 0.8416(3) 0.0071(11) Uiso 1.0
Ga1 0.5705(3) 0.0 0.75 0.0055(6) Uiso 1.0
Li1 0.0 0.0 0.0 0.04(2) Uiso 1.0
Li2 0.6667 0.3333 0.868(5) 0.09(3) Uiso 1.0
Li3 0.328(3) 0.106(4) 0.0589(18) 0.021(8) Uiso 1.0
O1 0.6667 0.3333 0.5125(12) 0.011(5) Uiso 1.0
O2 0.2145(10) 0.0 0.75 0.009(3) Uiso 1.0
O3 0.6764(9) 0.1896(9) 0.6630(7) 0.008(3) Uiso 1.0
O4 0.4820(9) 0.1094(8) 0.8310(6) 0.012(3) Uiso 1.0
O5 0.3228(10) 0.2437(10) 0.8431(6) 0.029(2) Uiso 1.0
O6 0.2367(8) 0.9963(12) 0.9331(5) 0.007(2) Uiso 1.0

loop_
_atom_type_symbol
_atom_type_scat_dispersion_real
_atom_type_scat_dispersion_imag
_atom_type_scat_source
P 0.000 0.000 International_Tables_Vol_C
Ga 0.000 0.000 International_Tables_Vol_C
Li 0.000 0.000 International_Tables_Vol_C
O 0.000 0.000 International_Tables_Vol_C

loop_
_diffrn_radiation_type
_diffrn_radiation_wavelength
'Cu K\a~1~' 1.540562
'Cu K\a~2~' 1.544390

loop_
_geom_angle_atom_site_label_1
_geom_angle_atom_site_label_2
_geom_angle_atom_site_label_3
_geom_angle_site_symmetry_1
_geom_angle_site_symmetry_3
_geom_angle
_geom_angle_publ_flag
O1 P1 O3 1_555 1_555 109.4(5) n
O1 P1 O3 1_555 2_655 109.4(5) n
O1 P1 O3 1_555 3_665 109.4(5) n
O3 P1 O3 1_555 2_655 109.6(5) n
O3 P1 O3 1_555 3_665 109.6(5) n
O3 P1 O3 2_655 3_665 109.5(5) n
O2 P2 O4 1_555 1_555 110.5(6) n
O2 P2 O5 1_555 1_555 104.4(5) n
O2 P2 O6 1_555 1_545 108.7(4) n
O4 P2 O5 1_555 1_555 112.1(5) n
O4 P2 O6 1_555 1_545 111.7(5) n
O5 P2 O6 1_555 1_545 109.1(5) n
O3 Ga1 O3 1_555 -4_557 173.8(5) n
O3 Ga1 O4 1_555 1_555 89.7(3) n
O3 Ga1 O4 1_555 -4_557 94.6(3) n
O3 Ga1 O5 1_555 2_655 94.0(3) n
O3 Ga1 O5 1_555 -6_657 81.6(3) n
O3 Ga1 O4 -4_557 1_555 94.6(3) n
O3 Ga1 O4 -4_557 -4_557 89.7(3) n
O3 Ga1 O5 -4_557 2_655 81.6(3) n
O3 Ga1 O5 -4_557 -6_657 94.0(3) n
O4 Ga1 O4 1_555 -4_557 91.7(4) n
O4 Ga1 O5 1_555 2_655 89.7(3) n
O4 Ga1 O5 1_555 -6_657 171.3(3) n
O4 Ga1 O5 -4_557 2_655 171.3(3) n
O4 Ga1 O5 -4_557 -6_657 89.7(3) n
O5 Ga1 O5 2_655 -6_657 90.3(5) n
Li3 Li1 Li3 1_555 2_555 112.9(4) n
Li3 Li1 Li3 1_555 3_555 112.9(4) n
Li3 Li1 Li3 1_555 -1_555 180.0 n
Li3 Li1 Li3 1_555 -2_555 67.1(4) n
Li3 Li1 Li3 1_555 -3_555 67.1(4) n
Li3 Li1 Li3 2_555 3_555 112.9(4) n
Li3 Li1 Li3 2_555 -1_555 67.1(4) n
Li3 Li1 Li3 2_555 -2_555 180.0 n
Li3 Li1 Li3 2_555 -3_555 67.1(4) n
Li3 Li1 Li3 3_555 -1_555 67.1(4) n
Li3 Li1 Li3 3_555 -2_555 67.1(4) n
Li3 Li1 Li3 3_555 -3_555 180.0 n
Li3 Li1 Li3 -1_555 -2_555 112.9(4) n
Li3 Li1 Li3 -1_555 -3_555 112.9(4) n
Li3 Li1 Li3 -2_555 -3_555 112.9(4) n
O1 Li2 O4 4_655 1_555 103.9(17) n
O1 Li2 O4 4_655 2_655 103.9(17) n
O1 Li2 O4 4_655 3_665 103.9(17) n
O4 Li2 O4 1_555 2_655 114.4(13) n
O4 Li2 O4 1_555 3_665 114.4(13) n
O4 Li2 O4 2_655 3_665 114.4(13) n
Li1 Li3 O3 1_555 4_654 152.7(11) n
Li1 Li3 O5 1_555 -2_556 88.9(10) n
Li1 Li3 O6 1_555 1_544 57.1(7) n
Li1 Li3 O6 1_555 -3_656 57.6(7) n
O3 Li3 O5 4_654 -2_556 78.1(10) n
O3 Li3 O6 4_654 1_544 149.0(13) n
O3 Li3 O6 4_654 -3_656 107.0(13) n
O5 Li3 O6 -2_556 1_544 102.3(13) n
O5 Li3 O6 -2_556 -3_656 116.3(14) n
O6 Li3 O6 1_544 -3_656 100.5(13) n
P1 O1 Li2 1_555 4_654 179.9802 n
P2 O2 P2 1_555 -4_556 136.0(8) n
P1 O3 Ga1 1_555 1_555 143.4(5) n
P1 O3 Li3 1_555 4_655 112.5(10) n
Ga1 O3 Li3 1_555 4_655 99.5(9) n
P2 O4 Ga1 1_555 1_555 133.4(4) n
P2 O4 Li2 1_555 1_555 114.8(5) n
Ga1 O4 Li2 1_555 1_555 108.3(10) n
P2 O5 Ga1 1_555 3_665 129.7(5) n
P2 O5 Li3 1_555 -3_556 129.7(9) n
Ga1 O5 Li3 3_665 -3_556 100.5(8) n
P2 O6 Li3 1_565 1_566 115.5(9) n
P2 O6 Li3 1_565 -2_566 125.9(10) n
Li3 O6 Li3 1_566 -2_566 115.7(7) n

loop_
_geom_bond_atom_site_label_1
_geom_bond_atom_site_label_2
_geom_bond_site_symmetry_2
_geom_bond_distance
_geom_bond_publ_flag
P1 Li3 4_655 3.05(3) n
P1 Li3 5_665 3.05(3) n
P1 Li3 6_555 3.05(3) n
P1 O1 1_555 1.535(17) y
P1 O3 1_555 1.535(7) y
P1 O3 2_655 1.536(7) n
P1 O3 3_665 1.536(7) n
P2 P2 -4_556 2.902(8) n
P2 Li2 1_555 3.029(8) n
P2 Li3 1_556 2.96(2) n
P2 Li3 -2_556 3.00(3) n
P2 Li3 -3_556 3.22(3) n
P2 O2 1_555 1.565(5) y
P2 O4 1_555 1.500(8) y
P2 O5 1_555 1.492(9) y
P2 O6 1_545 1.509(9) y
Ga1 Li2 1_555 3.30(3) n
Ga1 Li2 -4_556 3.30(3) n
Ga1 Li3 4_655 3.13(3) n
Ga1 Li3 -1_656 3.13(3) n
Ga1 O3 1_555 1.990(8) y
Ga1 O3 -4_556 1.990(8) n
Ga1 O4 1_555 2.001(7) y
Ga1 O4 -4_556 2.001(7) n
Ga1 O5 2_655 2.016(8) y
Ga1 O5 -6_656 2.016(8) n
Li1 Li3 1_555 2.93(3) n
Li1 Li3 2_555 2.93(3) n
Li1 Li3 3_555 2.93(3) n
Li1 Li3 -1_555 2.93(3) n
Li1 Li3 -2_555 2.93(3) n
Li1 Li3 -3_555 2.93(3) n
Li1 O6 1_544 2.492(6) y
Li1 O6 2_664 2.492(6) n
Li1 O6 3_454 2.492(6) n
Li1 O6 -1_566 2.492(6) n
Li1 O6 -2_446 2.492(6) n
Li1 O6 -3_656 2.492(6) n
Li2 P2 1_555 3.029(8) n
Li2 P2 2_655 3.028(8) n
Li2 P2 3_665 3.029(8) n
Li2 Ga1 1_555 3.30(3) n
Li2 Ga1 2_655 3.30(3) n
Li2 Ga1 3_665 3.31(3) n
Li2 O1 4_655 1.97(6) y
Li2 O4 1_555 2.076(15) y
Li2 O4 2_655 2.075(15) n
Li2 O4 3_665 2.077(15) n
Li3 P1 4_654 3.05(3) n
Li3 P2 1_554 2.96(2) n
Li3 P2 -2_556 3.22(3) n
Li3 P2 -3_556 3.00(3) n
Li3 Ga1 4_654 3.13(3) n
Li3 Li1 1_555 2.93(3) n
Li3 Li3 -2_555 3.24(3) n
Li3 Li3 -3_555 3.24(3) n
Li3 O3 4_654 2.11(3) y
Li3 O5 -2_556 2.05(3) y
Li3 O6 1_544 1.97(2) y
Li3 O6 -3_656 1.86(3) y
O1 P1 1_555 1.535(17) n
O1 Li2 4_654 1.97(6) n
O2 P2 1_555 1.565(5) n
O2 P2 -4_556 1.565(5) n
O3 P1 1_555 1.535(7) n
O3 Ga1 1_555 1.990(8) n
O3 Li3 4_655 2.11(3) n
O4 P2 1_555 1.500(8) n
O4 Ga1 1_555 2.001(7) n
O4 Li2 1_555 2.076(15) n
O5 P2 1_555 1.492(9) n
O5 Ga1 3_665 2.016(8) n
O5 Li3 -3_556 2.05(3) n
O6 P2 1_565 1.509(9) n
O6 Li1 1_566 2.492(6) n
O6 Li3 1_566 1.97(2) n
O6 Li3 -2_566 1.86(3) n
